data_2229697
loop_
_publ_author_name
'Aghabozorg, Hossein'
'Jafarbak, Fatemeh'
'Mirzaei, Masoud'
'Notash, Behrouz'

_publ_section_title
;
 Bis(1-methyl-4-oxoimidazolidin-2-iminium)
 diaquabis(pyridine-2,4-dicarboxylato-\k^2^<i>N</i>,<i>O</i>^2^)zincate(II)
 dihydrate
;
_journal_coeditor_code HY2411
_journal_issue 4
_journal_name_full 'Acta Crystallographica Section E'
_journal_page_first m435
_journal_page_last m436
_journal_paper_doi 10.1107/S1600536811008452
_journal_volume 67
_journal_year 2011
_chemical_formula_iupac '(C4 H8 N3 O)2 [Zn (C7 H3 N O4)2 (H2 O)2], 2H2 O'
_chemical_formula_moiety '2(C4 H8 N3 O +), C14 H10 N2 O10 Zn 2-, 2(H2 O)'
_chemical_formula_sum 'C22 H30 N8 O14 Zn'
_chemical_formula_weight 695.93
_chemical_name_systematic
;
Bis(1-methyl-4-oxoimidazolidin-2-iminium)
diaquabis(pyridine-2,4-dicarboxylato-\k^2^<i>N</i>,<i>O</i>^2^)zincate(II)
dihydrate
;
_space_group_IT_number 2
_symmetry_cell_setting triclinic
_symmetry_space_group_name_Hall '-P 1'
_symmetry_space_group_name_H-M 'P -1'
_atom_sites_solution_hydrogens geom
_atom_sites_solution_primary direct
_atom_sites_solution_secondary difmap
_audit_creation_method SHELXL-97
_cell_angle_alpha 81.58(3)
_cell_angle_beta 85.26(3)
_cell_angle_gamma 74.09(3)
_cell_formula_units_Z 1
_cell_length_a 5.3209(11)
_cell_length_b 8.3893(17)
_cell_length_c 16.621(3)
_cell_measurement_reflns_used 3787
_cell_measurement_temperature 298(2)
_cell_measurement_theta_max 29.15
_cell_measurement_theta_min 2.48
_cell_volume 705.1(3)
_computing_cell_refinement 'X-AREA (Stoe & Cie, 2005)'
_computing_data_collection 'X-AREA (Stoe & Cie, 2005)'
_computing_data_reduction 'X-AREA (Stoe & Cie, 2005)'
_computing_molecular_graphics 'ORTEP-3 (Farrugia, 1997)'
_computing_publication_material 'WinGX (Farrugia, 1999)'
_computing_structure_refinement 'SHELXL97 (Sheldrick, 2008)'
_computing_structure_solution 'SHELXS97 (Sheldrick, 2008)'
_diffrn_ambient_temperature 298(2)
_diffrn_measured_fraction_theta_full 0.993
_diffrn_measured_fraction_theta_max 0.993
_diffrn_measurement_device_type 'Stoe IPDS-2'
_diffrn_measurement_method \w
_diffrn_radiation_monochromator graphite
_diffrn_radiation_source 'fine-focus sealed tube'
_diffrn_radiation_type MoK\a
_diffrn_radiation_wavelength 0.71073
_diffrn_reflns_av_R_equivalents 0.0432
_diffrn_reflns_av_sigmaI/netI 0.0384
_diffrn_reflns_limit_h_max 7
_diffrn_reflns_limit_h_min -7
_diffrn_reflns_limit_k_max 11
_diffrn_reflns_limit_k_min -11
_diffrn_reflns_limit_l_max 22
_diffrn_reflns_limit_l_min -18
_diffrn_reflns_number 7743
_diffrn_reflns_theta_full 29.15
_diffrn_reflns_theta_max 29.15
_diffrn_reflns_theta_min 2.48
_exptl_absorpt_coefficient_mu 0.956
_exptl_absorpt_correction_T_max 0.862
_exptl_absorpt_correction_T_min 0.793
_exptl_absorpt_correction_type numerical
_exptl_absorpt_process_details '(X-SHAPE and X-RED32; Stoe & Cie, 2005)'
_exptl_crystal_colour colorless
_exptl_crystal_density_diffrn 1.639
_exptl_crystal_density_method 'not measured'
_exptl_crystal_description block
_exptl_crystal_F_000 360.0
_exptl_crystal_size_max 0.30
_exptl_crystal_size_mid 0.20
_exptl_crystal_size_min 0.15
_refine_diff_density_max 0.462
_refine_diff_density_min -0.477
_refine_ls_extinction_method none
_refine_ls_goodness_of_fit_ref 1.053
_refine_ls_hydrogen_treatment mixed
_refine_ls_matrix_type full
_refine_ls_number_parameters 226
_refine_ls_number_reflns 3787
_refine_ls_number_restraints 1
_refine_ls_restrained_S_all 1.053
_refine_ls_R_factor_all 0.0417
_refine_ls_R_factor_gt 0.0328
_refine_ls_shift/su_max 0.001
_refine_ls_shift/su_mean 0.000
_refine_ls_structure_factor_coef Fsqd
_refine_ls_weighting_details 'calc w=1/[\s^2^(Fo^2^)+(0.0590P)^2^] where P=(Fo^2^+2Fc^2^)/3'
_refine_ls_weighting_scheme calc
_refine_ls_wR_factor_gt 0.0864
_refine_ls_wR_factor_ref 0.0902
_reflns_number_gt 3206
_reflns_number_total 3787
_reflns_threshold_expression I>2\s(I)
_cod_data_source_file hy2411.cif
_cod_data_source_block I
_cod_database_code 2229697
_cod_database_fobs_code 2229697

loop_
_symmetry_equiv_pos_as_xyz
'x, y, z'
'-x, -y, -z'

loop_
_atom_site_type_symbol
_atom_site_label
_atom_site_fract_x
_atom_site_fract_y
_atom_site_fract_z
_atom_site_U_iso_or_equiv
_atom_site_adp_type
_atom_site_calc_flag
_atom_site_refinement_flags
_atom_site_occupancy
_atom_site_disorder_assembly
_atom_site_disorder_group
Zn Zn1 0.5000 0.0000 0.5000 0.02707(9) Uani d S 1 . .
O O1 0.2451(2) 0.02688(14) 0.40534(7) 0.0301(2) Uani d . 1 . .
O O2 0.1143(3) 0.18980(16) 0.28950(8) 0.0395(3) Uani d . 1 . .
O O3 0.4093(3) 0.72611(16) 0.22032(9) 0.0432(3) Uani d . 1 . .
O O4 0.7237(3) 0.74523(17) 0.29581(9) 0.0462(4) Uani d . 1 . .
O O5 0.8365(2) -0.13001(16) 0.42711(8) 0.0325(3) Uani d D 1 . .
O O6 0.1878(3) 0.07267(19) 0.03511(9) 0.0476(3) Uani d . 1 . .
O O7 0.0855(4) 0.6692(3) 0.09580(15) 0.0641(5) Uani d . 1 . .
N N1 0.5314(2) 0.22674(15) 0.43582(8) 0.0239(2) Uani d . 1 . .
N N2 0.6139(3) 0.25207(17) 0.11654(9) 0.0313(3) Uani d . 1 . .
N N3 0.4814(3) 0.02055(17) 0.13579(9) 0.0305(3) Uani d . 1 . .
N N4 0.7948(3) 0.03970(18) 0.22119(10) 0.0379(4) Uani d . 1 . .
H H4B 0.8947 0.0943 0.2359 0.045 Uiso calc R 1 . .
H H4A 0.7965 -0.0579 0.2462 0.045 Uiso calc R 1 . .
C C1 0.3894(3) 0.27280(17) 0.36902(9) 0.0228(3) Uani d . 1 . .
C C2 0.3856(3) 0.41957(18) 0.31741(9) 0.0266(3) Uani d . 1 . .
H H2 0.2819 0.4505 0.2724 0.032 Uiso calc R 1 . .
C C3 0.5398(3) 0.51957(17) 0.33430(9) 0.0252(3) Uani d . 1 . .
C C4 0.6886(3) 0.46909(18) 0.40272(10) 0.0282(3) Uani d . 1 . .
H H4 0.7951 0.5326 0.4151 0.034 Uiso calc R 1 . .
C C5 0.6774(3) 0.32360(19) 0.45239(10) 0.0277(3) Uani d . 1 . .
H H5 0.7746 0.2921 0.4988 0.033 Uiso calc R 1 . .
C C6 0.2358(3) 0.15364(18) 0.35239(9) 0.0251(3) Uani d . 1 . .
C C7 0.5555(3) 0.67753(19) 0.27867(10) 0.0302(3) Uani d . 1 . .
C C8 0.6413(3) 0.10458(19) 0.16135(10) 0.0275(3) Uani d . 1 . .
C C9 0.3457(3) 0.1124(2) 0.07056(11) 0.0322(3) Uani d . 1 . .
C C10 0.4348(3) 0.2712(2) 0.05257(11) 0.0348(4) Uani d . 1 . .
H H10A 0.5227 0.2790 -0.0008 0.042 Uiso calc R 1 . .
H H10B 0.2887 0.3694 0.0555 0.042 Uiso calc R 1 . .
C C11 0.7495(4) 0.3769(2) 0.12415(12) 0.0360(4) Uani d . 1 . .
H H11A 0.8693 0.3364 0.1673 0.054 Uiso calc R 1 . .
H H11B 0.6247 0.4781 0.1362 0.054 Uiso calc R 1 . .
H H11C 0.8445 0.3988 0.0739 0.054 Uiso calc R 1 . .
H H3 0.453(6) -0.081(4) 0.155(2) 0.076(9) Uiso d . 1 . .
H H7A 0.113(8) 0.685(5) 0.136(2) 0.085(13) Uiso d . 1 . .
H H5B 0.952(5) -0.078(3) 0.4112(15) 0.048(7) Uiso d . 1 . .
H H7B 0.025(7) 0.763(5) 0.072(2) 0.083(11) Uiso d . 1 . .
H H5A 0.818(6) -0.174(3) 0.3900(14) 0.060(8) Uiso d D 1 . .

loop_
_atom_site_aniso_label
_atom_site_aniso_U_11
_atom_site_aniso_U_22
_atom_site_aniso_U_33
_atom_site_aniso_U_12
_atom_site_aniso_U_13
_atom_site_aniso_U_23
Zn1 0.03224(15) 0.02409(13) 0.02854(15) -0.01705(9) -0.01220(10) 0.00935(9)
O1 0.0344(6) 0.0286(5) 0.0326(6) -0.0204(4) -0.0115(5) 0.0074(4)
O2 0.0513(7) 0.0399(6) 0.0359(7) -0.0273(6) -0.0237(6) 0.0088(5)
O3 0.0569(8) 0.0353(6) 0.0435(7) -0.0273(6) -0.0233(6) 0.0156(5)
O4 0.0700(9) 0.0397(7) 0.0419(7) -0.0400(7) -0.0218(7) 0.0124(5)
O5 0.0335(6) 0.0362(6) 0.0326(6) -0.0182(5) -0.0065(5) -0.0004(5)
O6 0.0467(8) 0.0542(8) 0.0483(8) -0.0211(6) -0.0229(6) -0.0009(7)
O7 0.0781(13) 0.0550(10) 0.0624(12) -0.0174(9) -0.0188(10) -0.0093(9)
N1 0.0256(6) 0.0233(5) 0.0251(6) -0.0117(4) -0.0077(5) 0.0029(4)
N2 0.0348(7) 0.0267(6) 0.0343(7) -0.0152(5) -0.0096(6) 0.0081(5)
N3 0.0394(7) 0.0280(6) 0.0295(7) -0.0187(5) -0.0106(6) 0.0031(5)
N4 0.0529(9) 0.0315(7) 0.0369(8) -0.0264(6) -0.0225(7) 0.0119(6)
C1 0.0247(6) 0.0227(6) 0.0242(7) -0.0125(5) -0.0057(5) 0.0013(5)
C2 0.0323(7) 0.0246(6) 0.0254(7) -0.0140(6) -0.0099(6) 0.0053(5)
C3 0.0301(7) 0.0208(6) 0.0268(7) -0.0121(5) -0.0059(6) 0.0028(5)
C4 0.0328(8) 0.0247(7) 0.0321(8) -0.0164(6) -0.0092(6) 0.0013(6)
C5 0.0313(7) 0.0266(7) 0.0286(7) -0.0141(6) -0.0130(6) 0.0041(6)
C6 0.0269(7) 0.0254(6) 0.0273(7) -0.0149(5) -0.0071(6) 0.0010(5)
C7 0.0424(9) 0.0228(6) 0.0296(8) -0.0173(6) -0.0054(6) 0.0024(6)
C8 0.0335(8) 0.0254(7) 0.0269(7) -0.0152(6) -0.0047(6) 0.0024(6)
C9 0.0321(8) 0.0349(8) 0.0308(8) -0.0108(6) -0.0080(6) -0.0005(6)
C10 0.0338(8) 0.0338(8) 0.0354(9) -0.0111(6) -0.0113(7) 0.0094(7)
C11 0.0402(9) 0.0273(7) 0.0435(10) -0.0180(6) -0.0069(7) 0.0055(7)

loop_
_atom_type_symbol
_atom_type_description
_atom_type_scat_dispersion_real
_atom_type_scat_dispersion_imag
_atom_type_scat_source
C C 0.0033 0.0016 'International Tables Vol C Tables 4.2.6.8 and 6.1.1.4'
H H 0.0000 0.0000 'International Tables Vol C Tables 4.2.6.8 and 6.1.1.4'
N N 0.0061 0.0033 'International Tables Vol C Tables 4.2.6.8 and 6.1.1.4'
O O 0.0106 0.0060 'International Tables Vol C Tables 4.2.6.8 and 6.1.1.4'
Zn Zn 0.2839 1.4301 'International Tables Vol C Tables 4.2.6.8 and 6.1.1.4'

loop_
_geom_angle_atom_site_label_1
_geom_angle_atom_site_label_2
_geom_angle_atom_site_label_3
_geom_angle_site_symmetry_1
_geom_angle_site_symmetry_3
_geom_angle
_geom_angle_publ_flag
N1 Zn1 N1 . 2_656 180.0000(10) ?
N1 Zn1 O1 . . 79.39(5) ?
N1 Zn1 O1 2_656 . 100.61(5) ?
N1 Zn1 O1 . 2_656 100.61(5) ?
N1 Zn1 O1 2_656 2_656 79.39(5) ?
O1 Zn1 O1 . 2_656 180.00(4) ?
N1 Zn1 O5 . . 89.26(6) ?
N1 Zn1 O5 2_656 . 90.74(6) ?
O1 Zn1 O5 . . 91.70(5) ?
O1 Zn1 O5 2_656 . 88.30(5) ?
N1 Zn1 O5 . 2_656 90.74(6) ?
N1 Zn1 O5 2_656 2_656 89.26(6) ?
O1 Zn1 O5 . 2_656 88.30(5) ?
O1 Zn1 O5 2_656 2_656 91.70(5) ?
O5 Zn1 O5 . 2_656 180.0000(10) ?
C6 O1 Zn1 . . 114.83(9) ?
Zn1 O5 H5B . . 116.8(17) ?
Zn1 O5 H5A . . 121(2) ?
H5B O5 H5A . . 106(3) ?
H7A O7 H7B . . 103(4) ?
C5 N1 C1 . . 118.96(13) ?
C5 N1 Zn1 . . 127.89(10) ?
C1 N1 Zn1 . . 113.12(10) ?
C8 N2 C10 . . 110.12(14) ?
C8 N2 C11 . . 127.22(14) ?
C10 N2 C11 . . 122.56(14) ?
C9 N3 C8 . . 110.51(14) ?
C9 N3 H3 . . 118(2) ?
C8 N3 H3 . . 131(2) ?
C8 N4 H4B . . 120.0 ?
C8 N4 H4A . . 120.0 ?
H4B N4 H4A . . 120.0 ?
N1 C1 C2 . . 122.12(13) ?
N1 C1 C6 . . 116.08(12) ?
C2 C1 C6 . . 121.80(13) ?
C1 C2 C3 . . 118.85(13) ?
C1 C2 H2 . . 120.6 ?
C3 C2 H2 . . 120.6 ?
C4 C3 C2 . . 118.38(13) ?
C4 C3 C7 . . 119.66(14) ?
C2 C3 C7 . . 121.92(14) ?
C5 C4 C3 . . 119.50(14) ?
C5 C4 H4 . . 120.2 ?
C3 C4 H4 . . 120.2 ?
N1 C5 C4 . . 122.15(14) ?
N1 C5 H5 . . 118.9 ?
C4 C5 H5 . . 118.9 ?
O2 C6 O1 . . 126.60(14) ?
O2 C6 C1 . . 117.01(13) ?
O1 C6 C1 . . 116.38(13) ?
O3 C7 O4 . . 125.95(15) ?
O3 C7 C3 . . 118.71(14) ?
O4 C7 C3 . . 115.32(14) ?
N4 C8 N2 . . 127.93(15) ?
N4 C8 N3 . . 121.60(14) ?
N2 C8 N3 . . 110.47(13) ?
O6 C9 N3 . . 126.13(17) ?
O6 C9 C10 . . 127.74(16) ?
N3 C9 C10 . . 106.12(14) ?
N2 C10 C9 . . 102.65(13) ?
N2 C10 H10A . . 111.2 ?
C9 C10 H10A . . 111.2 ?
N2 C10 H10B . . 111.2 ?
C9 C10 H10B . . 111.2 ?
H10A C10 H10B . . 109.2 ?
N2 C11 H11A . . 109.5 ?
N2 C11 H11B . . 109.5 ?
H11A C11 H11B . . 109.5 ?
N2 C11 H11C . . 109.5 ?
H11A C11 H11C . . 109.5 ?
H11B C11 H11C . . 109.5 ?

loop_
_geom_bond_atom_site_label_1
_geom_bond_atom_site_label_2
_geom_bond_site_symmetry_2
_geom_bond_distance
_geom_bond_publ_flag
Zn1 N1 . 2.0819(14) ?
Zn1 O1 . 2.1087(13) ?
Zn1 O5 . 2.1957(15) ?
O1 C6 . 1.2696(18) ?
O2 C6 . 1.2303(19) ?
O3 C7 . 1.244(2) ?
O4 C7 . 1.254(2) ?
O5 H5B . 0.85(3) ?
O5 H5A . 0.79(2) ?
O6 C9 . 1.207(2) ?
O7 H7A . 0.74(4) ?
O7 H7B . 0.82(4) ?
N1 C5 . 1.3367(19) ?
N1 C1 . 1.3437(19) ?
N2 C8 . 1.325(2) ?
N2 C10 . 1.449(2) ?
N2 C11 . 1.449(2) ?
N3 C9 . 1.368(2) ?
N3 C8 . 1.370(2) ?
N3 H3 . 0.91(4) ?
N4 C8 . 1.298(2) ?
N4 H4B . 0.8600 ?
N4 H4A . 0.8600 ?
C1 C2 . 1.390(2) ?
C1 C6 . 1.520(2) ?
C2 C3 . 1.393(2) ?
C2 H2 . 0.9300 ?
C3 C4 . 1.387(2) ?
C3 C7 . 1.519(2) ?
C4 C5 . 1.383(2) ?
C4 H4 . 0.9300 ?
C5 H5 . 0.9300 ?
C9 C10 . 1.514(3) ?
C10 H10A . 0.9700 ?
C10 H10B . 0.9700 ?
C11 H11A . 0.9600 ?
C11 H11B . 0.9600 ?
C11 H11C . 0.9600 ?

loop_
_geom_hbond_atom_site_label_D
_geom_hbond_atom_site_label_H
_geom_hbond_atom_site_label_A
_geom_hbond_site_symmetry_A
_geom_hbond_distance_DH
_geom_hbond_distance_HA
_geom_hbond_distance_DA
_geom_hbond_angle_DHA
_geom_hbond_publ_flag
N3 H3 O3 1_545 0.91(3) 1.87(3) 2.764(2) 165(3) yes
N4 H4A O4 1_545 0.86 1.8600 2.706(2) 168 yes
N4 H4B O2 1_655 0.86 1.9200 2.771(2) 169 yes
O5 H5A O4 1_545 0.79(2) 1.95(3) 2.729(2) 171(3) yes
O5 H5B O1 1_655 0.85(3) 1.98(3) 2.8088(17) 165(2) yes
O7 H7A O3 . 0.73(4) 2.32(4) 2.968(3) 148(4) yes
O7 H7B O6 2_565 0.82(4) 2.26(4) 2.993(3) 149(4) yes
C5 H5 O5 2_756 0.93 2.4600 3.308(2) 152 yes
C11 H11A O2 1_655 0.96 2.4800 3.425(3) 167 yes

loop_
_geom_torsion_atom_site_label_1
_geom_torsion_atom_site_label_2
_geom_torsion_atom_site_label_3
_geom_torsion_atom_site_label_4
_geom_torsion_site_symmetry_1
_geom_torsion_site_symmetry_2
_geom_torsion_site_symmetry_3
_geom_torsion_site_symmetry_4
_geom_torsion
_geom_torsion_publ_flag
N1 Zn1 O1 C6 . . . . 3.82(11) ?
N1 Zn1 O1 C6 2_656 . . . -176.18(11) ?
O5 Zn1 O1 C6 . . . . -85.11(12) ?
O5 Zn1 O1 C6 2_656 . . . 94.89(12) ?
O1 Zn1 N1 C5 . . . . -179.66(15) ?
O1 Zn1 N1 C5 2_656 . . . 0.34(15) ?
O5 Zn1 N1 C5 . . . . -87.80(14) ?
O5 Zn1 N1 C5 2_656 . . . 92.20(14) ?
O1 Zn1 N1 C1 . . . . -1.69(11) ?
O1 Zn1 N1 C1 2_656 . . . 178.31(11) ?
O5 Zn1 N1 C1 . . . . 90.17(11) ?
O5 Zn1 N1 C1 2_656 . . . -89.83(11) ?
C5 N1 C1 C2 . . . . -1.2(2) ?
Zn1 N1 C1 C2 . . . . -179.41(12) ?
C5 N1 C1 C6 . . . . 177.91(14) ?
Zn1 N1 C1 C6 . . . . -0.26(17) ?
N1 C1 C2 C3 . . . . 1.9(2) ?
C6 C1 C2 C3 . . . . -177.24(14) ?
C1 C2 C3 C4 . . . . -0.8(2) ?
C1 C2 C3 C7 . . . . 177.16(15) ?
C2 C3 C4 C5 . . . . -0.8(2) ?
C7 C3 C4 C5 . . . . -178.81(15) ?
C1 N1 C5 C4 . . . . -0.5(2) ?
Zn1 N1 C5 C4 . . . . 177.40(12) ?
C3 C4 C5 N1 . . . . 1.5(3) ?
Zn1 O1 C6 O2 . . . . 175.35(14) ?
Zn1 O1 C6 C1 . . . . -5.02(18) ?
N1 C1 C6 O2 . . . . -176.70(15) ?
C2 C1 C6 O2 . . . . 2.4(2) ?
N1 C1 C6 O1 . . . . 3.6(2) ?
C2 C1 C6 O1 . . . . -177.22(14) ?
C4 C3 C7 O3 . . . . -175.83(16) ?
C2 C3 C7 O3 . . . . 6.3(3) ?
C4 C3 C7 O4 . . . . 5.8(2) ?
C2 C3 C7 O4 . . . . -172.14(17) ?
C10 N2 C8 N4 . . . . 176.19(18) ?
C11 N2 C8 N4 . . . . -0.2(3) ?
C10 N2 C8 N3 . . . . -3.2(2) ?
C11 N2 C8 N3 . . . . -179.64(17) ?
C9 N3 C8 N4 . . . . -178.09(16) ?
C9 N3 C8 N2 . . . . 1.4(2) ?
C8 N3 C9 O6 . . . . -179.20(18) ?
C8 N3 C9 C10 . . . . 1.0(2) ?
C8 N2 C10 C9 . . . . 3.57(19) ?
C11 N2 C10 C9 . . . . -179.80(16) ?
O6 C9 C10 N2 . . . . 177.51(19) ?
N3 C9 C10 N2 . . . . -2.67(19) ?
